data_7710584
loop_
_publ_author_name
'Brager, Dominique M.'
'Marwitz, Alexander C.'
'Cahill, Christopher L.'

_publ_section_title
;
 A spectroscopic, structural, and computational study of Ag-oxo
 interactions in Ag<sup>+</sup>/UO<sub>2</sub><sup>2+</sup> complexes.
;
_journal_name_full 'Dalton transactions (Cambridge, England : 2003)'
_journal_paper_doi 10.1039/d2dt01161a
_journal_year 2022
_chemical_formula_moiety 'C42 H24 Br6 O16 U2, 2(C8 H6 Ag N4)'
_chemical_formula_sum 'C58 H36 Ag2 Br6 N8 O16 U2'
_chemical_formula_weight 2272.15
_space_group_crystal_system monoclinic
_space_group_IT_number 14
_space_group_name_Hall '-P 2ybc'
_space_group_name_H-M_alt 'P 1 21/c 1'
_atom_sites_solution_hydrogens geom
_audit_update_record
;
2022-05-20 deposited with the CCDC.	2022-06-22 downloaded from the CCDC.
;
_cell_angle_alpha 90
_cell_angle_beta 98.66(3)
_cell_angle_gamma 90
_cell_formula_units_Z 2
_cell_length_a 14.384(3)
_cell_length_b 17.836(4)
_cell_length_c 12.181(2)
_cell_measurement_reflns_used 9026
_cell_measurement_temperature 100(2)
_cell_measurement_theta_max 52.739
_cell_measurement_theta_min 4.685
_cell_volume 3089.4(11)
_computing_cell_refinement 'APEX3 v2019.1-0 (Bruker AXS)'
_computing_data_collection 'Bruker Instrument Service vV6.2.12'
_computing_data_reduction 'SAINT V8.40A (Bruker Nano, Inc., 2019)'
_computing_molecular_graphics 'shelXle (C.B. Huebschle, rev 958)'
_computing_publication_material 'shelXle (C.B. Huebschle, rev 958)'
_computing_structure_refinement 'SHELXL-2018/3 (Sheldrick, 2018)'
_computing_structure_solution 'SHELXT 2014/5 (Sheldrick, 2014)'
_diffrn_ambient_temperature 100(2)
_diffrn_detector_area_resol_mean 7.3910
_diffrn_measured_fraction_theta_full 0.999
_diffrn_measured_fraction_theta_max 0.999
_diffrn_measurement_device_type 'Bruker D8 QUEST'
_diffrn_measurement_method '\f and \w scans'
_diffrn_radiation_type MoK\a
_diffrn_radiation_wavelength 0.71073
_diffrn_reflns_av_R_equivalents 0.0551
_diffrn_reflns_av_unetI/netI 0.0252
_diffrn_reflns_Laue_measured_fraction_full 0.999
_diffrn_reflns_Laue_measured_fraction_max 0.999
_diffrn_reflns_limit_h_max 17
_diffrn_reflns_limit_h_min -17
_diffrn_reflns_limit_k_max 22
_diffrn_reflns_limit_k_min -22
_diffrn_reflns_limit_l_max 15
_diffrn_reflns_limit_l_min -15
_diffrn_reflns_number 70300
_diffrn_reflns_point_group_measured_fraction_full 0.999
_diffrn_reflns_point_group_measured_fraction_max 0.999
_diffrn_reflns_theta_full 25.242
_diffrn_reflns_theta_max 26.389
_diffrn_reflns_theta_min 2.284
_diffrn_source 'microfocus sealed tube'
_diffrn_source_type 'Incoatec I\mS 3.0'
_exptl_absorpt_coefficient_mu 9.807
_exptl_absorpt_correction_T_max 0.7454
_exptl_absorpt_correction_T_min 0.5590
_exptl_absorpt_correction_type multi-scan
_exptl_absorpt_process_details 'SADABS, G. Sheldrick (1999)'
_exptl_crystal_colour yellow
_exptl_crystal_density_diffrn 2.443
_exptl_crystal_description 'rectangular blocks'
_exptl_crystal_F_000 2112
_exptl_crystal_size_max 0.417
_exptl_crystal_size_mid 0.219
_exptl_crystal_size_min 0.127
_refine_diff_density_max 3.006
_refine_diff_density_min -2.193
_refine_diff_density_rms 0.165
_refine_ls_extinction_method none
_refine_ls_goodness_of_fit_ref 1.071
_refine_ls_hydrogen_treatment constr
_refine_ls_matrix_type full
_refine_ls_number_parameters 548
_refine_ls_number_reflns 6317
_refine_ls_number_restraints 928
_refine_ls_restrained_S_all 1.044
_refine_ls_R_factor_all 0.0513
_refine_ls_R_factor_gt 0.0452
_refine_ls_shift/su_max 0.001
_refine_ls_shift/su_mean 0.000
_refine_ls_structure_factor_coef Fsqd
_refine_ls_weighting_details 'w=1/[\s^2^(Fo^2^)+(0.0300P)^2^+42.9180P] where P=(Fo^2^+2Fc^2^)/3'
_refine_ls_weighting_scheme calc
_refine_ls_wR_factor_gt 0.1015
_refine_ls_wR_factor_ref 0.1049
_reflns_Friedel_coverage 0.000
_reflns_number_gt 5684
_reflns_number_total 6317
_reflns_threshold_expression 'I > 2\s(I)'
_cod_data_source_file d2dt01161a2.cif
_cod_data_source_block Cmpd8_DMB2_55_C
_cod_original_cell_volume 3089.5(11)
_cod_original_sg_symbol_H-M 'P 21/c'
_cod_database_code 7710584
_shelx_space_group_comment
;
The symmetry employed for this shelxl refinement is uniquely defined
by the following loop, which should always be used as a source of
symmetry information in preference to the above space-group names.
They are only intended as comments.
;

loop_
_space_group_symop_operation_xyz
'x, y, z'
'-x, y+1/2, -z+1/2'
'-x, -y, -z'
'x, -y-1/2, z-1/2'

loop_
_atom_site_label
_atom_site_type_symbol
_atom_site_fract_x
_atom_site_fract_y
_atom_site_fract_z
_atom_site_U_iso_or_equiv
_atom_site_adp_type
_atom_site_occupancy
_atom_site_site_symmetry_order
_atom_site_calc_flag
_atom_site_refinement_flags_posn
_atom_site_refinement_flags_adp
_atom_site_refinement_flags_occupancy
_atom_site_disorder_assembly
_atom_site_disorder_group
U1 U 0.78860(2) 0.57977(2) 0.60283(2) 0.02923(9) Uani 1 1 d . . . . .
Ag1 Ag 0.37927(6) 0.25004(4) 0.19639(5) 0.04666(19) Uani 1 1 d . . . . .
O1 O 0.7213(4) 0.6394(3) 0.5059(5) 0.0363(13) Uani 1 1 d . . . . .
O2 O 0.8539(4) 0.5196(3) 0.6988(5) 0.0428(14) Uani 1 1 d . . . . .
N1 N 0.4784(4) 0.2757(4) 0.3673(5) 0.0305(14) Uani 1 1 d . . . . .
N2 N 0.3150(4) 0.1955(4) 0.3376(5) 0.0283(13) Uani 1 1 d . . . . .
N3 N 0.4724(4) 0.2821(4) 0.5591(5) 0.0280(13) Uani 1 1 d . . . . .
N4 N 0.3148(4) 0.1946(4) 0.5309(5) 0.0282(13) Uani 1 1 d . . . . .
C22 C 0.5564(6) 0.3178(5) 0.3822(7) 0.042(2) Uani 1 1 d . . . . .
H1A H 0.586105 0.328923 0.319533 0.051 Uiso 1 1 calc R U . . .
C23 C 0.5950(6) 0.3454(5) 0.4826(8) 0.041(2) Uani 1 1 d . . . . .
H2A H 0.649476 0.376262 0.491509 0.050 Uiso 1 1 calc R U . . .
C24 C 0.5497(6) 0.3256(5) 0.5724(7) 0.0364(19) Uani 1 1 d . . . . .
H3A H 0.574106 0.343245 0.644540 0.044 Uiso 1 1 calc R U . . .
C25 C 0.4395(5) 0.2597(4) 0.4564(6) 0.0239(14) Uani 1 1 d . . . . .
C26 C 0.3514(5) 0.2134(4) 0.4407(5) 0.0228(14) Uani 1 1 d . . . . .
C27 C 0.2357(6) 0.1549(5) 0.5171(7) 0.0366(19) Uani 1 1 d . . . . .
H6A H 0.209026 0.139867 0.580421 0.044 Uiso 1 1 calc R U . . .
C28 C 0.1917(6) 0.1352(5) 0.4130(8) 0.041(2) Uani 1 1 d . . . . .
H7A H 0.134488 0.107772 0.402479 0.050 Uiso 1 1 calc R U . . .
C29 C 0.2348(6) 0.1572(5) 0.3249(7) 0.0373(18) Uani 1 1 d . . . . .
H8A H 0.206043 0.144473 0.251882 0.045 Uiso 1 1 calc R U . . .
O3 O 0.8842(4) 0.5481(3) 0.4593(5) 0.0402(14) Uani 1 1 d . . . . .
O4 O 0.7658(4) 0.4739(3) 0.4716(5) 0.0362(13) Uani 1 1 d . . . . .
C1 C 0.8330(6) 0.4938(4) 0.4225(7) 0.0350(18) Uani 1 1 d . . . . .
C2A C 0.8560(9) 0.4514(8) 0.3130(8) 0.0405(15) Uani 0.502(2) 1 d DG U P A 1
C3A C 0.9221(10) 0.4800(7) 0.2520(7) 0.0418(16) Uani 0.502(2) 1 d DG U P A 1
H3AA H 0.959083 0.522187 0.278710 0.050 Uiso 0.502(2) 1 calc R U P A 1
C4A C 0.9342(9) 0.4469(7) 0.1518(7) 0.0448(14) Uani 0.502(2) 1 d DG U P A 1
C5A C 0.8802(9) 0.3852(7) 0.1127(8) 0.0442(15) Uani 0.502(2) 1 d DG U P A 1
H5AA H 0.888424 0.362536 0.044205 0.053 Uiso 0.502(2) 1 calc R U P A 1
C6A C 0.8140(8) 0.3566(6) 0.1737(9) 0.0445(15) Uani 0.502(2) 1 d DG U P A 1
H6AA H 0.777047 0.314391 0.146996 0.053 Uiso 0.502(2) 1 calc R U P A 1
C7A C 0.8019(8) 0.3897(7) 0.2739(9) 0.0426(16) Uani 0.502(2) 1 d DG U P A 1
H7AA H 0.756687 0.370143 0.315644 0.051 Uiso 0.502(2) 1 calc R U P A 1
Br1A Br 1.01528(15) 0.49047(13) 0.06216(15) 0.0573(6) Uani 0.502(2) 1 d D U P A 1
C2B C 0.8483(16) 0.4555(14) 0.3309(18) 0.0410(16) Uani 0.292(2) 1 d DG U P A 2
C3B C 0.7850(13) 0.4016(14) 0.2829(13) 0.0428(16) Uani 0.292(2) 1 d DG U P A 2
H3AB H 0.732265 0.388571 0.317369 0.051 Uiso 0.292(2) 1 calc R U P A 2
C4B C 0.7990(9) 0.3669(12) 0.1845(12) 0.0447(16) Uani 0.292(2) 1 d DG U P A 2
C5B C 0.8762(11) 0.3860(15) 0.1341(16) 0.0439(16) Uani 0.292(2) 1 d DG U P A 2
H5AB H 0.885695 0.362286 0.066881 0.053 Uiso 0.292(2) 1 calc R U P A 2
C6B C 0.9395(14) 0.4398(16) 0.182(2) 0.0429(16) Uani 0.292(2) 1 d DG U P A 2
H6AB H 0.992248 0.452904 0.147655 0.052 Uiso 0.292(2) 1 calc R U P A 2
C7B C 0.9256(17) 0.4746(15) 0.280(2) 0.0417(16) Uani 0.292(2) 1 d DG U P A 2
H7AB H 0.968811 0.511357 0.313286 0.050 Uiso 0.292(2) 1 calc R U P A 2
Br1B Br 0.7023(3) 0.3087(3) 0.1050(4) 0.0773(14) Uani 0.292(2) 1 d D U P A 2
C2C C 0.8323(15) 0.4621(18) 0.320(2) 0.0414(16) Uani 0.206(2) 1 d DG U P A 3
C3C C 0.7525(11) 0.4303(17) 0.2592(15) 0.0425(16) Uani 0.206(2) 1 d DG U P A 3
H3AC H 0.694150 0.432122 0.286706 0.051 Uiso 0.206(2) 1 calc R U P A 3
C4C C 0.7581(7) 0.3957(17) 0.1581(15) 0.0445(15) Uani 0.206(2) 1 d DG U P A 3
C5C C 0.8435(7) 0.3930(19) 0.1179(19) 0.0438(16) Uani 0.206(2) 1 d DG U P A 3
H5AC H 0.847338 0.369441 0.048777 0.053 Uiso 0.206(2) 1 calc R U P A 3
C6C C 0.9233(9) 0.425(2) 0.179(2) 0.0431(15) Uani 0.206(2) 1 d DG U P A 3
H6AC H 0.981633 0.422971 0.151261 0.052 Uiso 0.206(2) 1 calc R U P A 3
C7C C 0.9177(13) 0.459(2) 0.280(3) 0.0419(16) Uani 0.206(2) 1 d DG U P A 3
H7AC H 0.972188 0.481077 0.321469 0.050 Uiso 0.206(2) 1 calc R U P A 3
Br1C Br 0.6491(3) 0.3585(3) 0.0705(4) 0.0502(14) Uani 0.206(2) 1 d D U P A 3
O5 O 0.9222(4) 0.6644(3) 0.6051(4) 0.0303(11) Uani 1 1 d . . . . .
O6 O 0.8367(4) 0.6824(3) 0.7376(5) 0.0346(12) Uani 1 1 d . . . . .
C8 C 0.9098(5) 0.6972(4) 0.6947(6) 0.0271(15) Uani 1 1 d . . . . .
C9 C 0.9807(4) 0.7514(3) 0.7475(4) 0.0270(15) Uani 1 1 d D . . . .
C10 C 1.0576(4) 0.7683(4) 0.6953(4) 0.0325(17) Uani 1 1 d D . . . .
H3BA H 1.062335 0.747524 0.624485 0.039 Uiso 1 1 calc R U . . .
C11 C 1.1276(4) 0.8156(4) 0.7468(5) 0.0379(19) Uani 1 1 d D . . . .
C12 C 1.1205(4) 0.8473(4) 0.8494(4) 0.0337(17) Uani 1 1 d D . . . .
H5BA H 1.168539 0.879643 0.884354 0.040 Uiso 1 1 calc R U . . .
C13 C 1.0426(4) 0.8315(4) 0.9005(4) 0.0327(17) Uani 1 1 d D . . . .
H6BA H 1.036807 0.853714 0.970064 0.039 Uiso 1 1 calc R U . . .
C14 C 0.9732(4) 0.7832(4) 0.8500(4) 0.0279(15) Uani 1 1 d D . . . .
H7BA H 0.920514 0.771959 0.885575 0.033 Uiso 1 1 calc R U . . .
Br2 Br 1.23313(7) 0.83702(7) 0.67788(8) 0.0619(3) Uani 1 1 d D . . . .
O7 O 0.6744(4) 0.6005(4) 0.7330(6) 0.0493(16) Uani 1 1 d . . . . .
O8 O 0.6422(4) 0.5085(3) 0.6161(5) 0.0418(14) Uani 1 1 d . . . . .
C15 C 0.6212(6) 0.5479(5) 0.6948(8) 0.041(2) Uani 1 1 d . . . . .
C16A C 0.5300(6) 0.5359(6) 0.7459(6) 0.0443(16) Uani 0.701(3) 1 d DG U P B 1
C17A C 0.5159(5) 0.5714(5) 0.8437(6) 0.0443(15) Uani 0.701(3) 1 d DG U P B 1
H3CA H 0.561500 0.605605 0.879009 0.053 Uiso 0.701(3) 1 calc R U P B 1
C18A C 0.4350(5) 0.5569(5) 0.8898(5) 0.0456(15) Uani 0.701(3) 1 d DG U P B 1
C19A C 0.3682(5) 0.5069(5) 0.8381(6) 0.0465(15) Uani 0.701(3) 1 d DG U P B 1
H5CA H 0.312948 0.496970 0.869602 0.056 Uiso 0.701(3) 1 calc R U P B 1
C20A C 0.3823(7) 0.4714(6) 0.7404(7) 0.0459(16) Uani 0.701(3) 1 d DG U P B 1
H6CA H 0.336697 0.437235 0.705045 0.055 Uiso 0.701(3) 1 calc R U P B 1
C21A C 0.4632(8) 0.4859(7) 0.6943(7) 0.0446(16) Uani 0.701(3) 1 d DG U P B 1
H7CA H 0.472848 0.461684 0.627469 0.053 Uiso 0.701(3) 1 calc R U P B 1
Br3A Br 0.41417(10) 0.60554(8) 1.02087(12) 0.0505(4) Uani 0.701(3) 1 d D U P B 1
C16B C 0.5494(16) 0.5196(16) 0.7481(9) 0.0450(17) Uani 0.299(3) 1 d DG U P B 2
C17B C 0.5520(12) 0.5378(13) 0.8595(8) 0.0473(17) Uani 0.299(3) 1 d DG U P B 2
H3CB H 0.605569 0.562364 0.898699 0.057 Uiso 0.299(3) 1 calc R U P B 2
C18B C 0.4764(11) 0.5200(13) 0.9135(6) 0.0515(15) Uani 0.299(3) 1 d DG U P B 2
C19B C 0.3981(12) 0.4841(13) 0.8561(9) 0.0481(17) Uani 0.299(3) 1 d DG U P B 2
H5CB H 0.346386 0.471957 0.893036 0.058 Uiso 0.299(3) 1 calc R U P B 2
C20B C 0.3954(17) 0.4658(18) 0.7447(11) 0.0464(17) Uani 0.299(3) 1 d DG U P B 2
H6CB H 0.341872 0.441265 0.705530 0.056 Uiso 0.299(3) 1 calc R U P B 2
C21B C 0.4710(19) 0.484(2) 0.6907(10) 0.0450(17) Uani 0.299(3) 1 d DG U P B 2
H7CB H 0.469205 0.471122 0.614606 0.054 Uiso 0.299(3) 1 calc R U P B 2
Br3B Br 0.4820(3) 0.5393(3) 1.0662(3) 0.0778(13) Uani 0.299(3) 1 d D U P B 2

loop_
_atom_site_aniso_label
_atom_site_aniso_U_11
_atom_site_aniso_U_22
_atom_site_aniso_U_33
_atom_site_aniso_U_23
_atom_site_aniso_U_13
_atom_site_aniso_U_12
U1 0.02360(14) 0.02597(15) 0.03706(17) 0.00084(12) 0.00115(11) -0.00527(11)
Ag1 0.0765(5) 0.0520(4) 0.0126(3) -0.0010(3) 0.0107(3) -0.0205(4)
O1 0.026(3) 0.036(3) 0.046(3) 0.003(3) 0.004(2) 0.004(2)
O2 0.039(3) 0.034(3) 0.050(4) 0.003(3) -0.011(3) -0.008(3)
N1 0.032(3) 0.042(4) 0.019(3) 0.003(3) 0.005(2) -0.010(3)
N2 0.032(3) 0.038(4) 0.014(3) 0.002(2) 0.000(2) -0.005(3)
N3 0.022(3) 0.040(4) 0.021(3) -0.003(3) -0.001(2) 0.006(3)
N4 0.032(3) 0.034(3) 0.021(3) 0.001(3) 0.013(3) 0.002(3)
C22 0.042(5) 0.048(5) 0.037(5) 0.011(4) 0.006(4) -0.013(4)
C23 0.032(4) 0.038(5) 0.051(5) 0.000(4) -0.003(4) -0.009(4)
C24 0.031(4) 0.042(5) 0.033(4) -0.014(4) -0.005(3) 0.008(3)
C25 0.025(3) 0.027(4) 0.020(3) 0.001(3) 0.005(3) 0.001(3)
C26 0.024(3) 0.030(4) 0.016(3) 0.002(3) 0.007(3) 0.002(3)
C27 0.035(4) 0.039(4) 0.040(5) 0.012(4) 0.022(4) 0.004(3)
C28 0.029(4) 0.048(5) 0.050(5) 0.008(4) 0.014(4) -0.007(4)
C29 0.032(4) 0.045(5) 0.033(4) 0.002(4) -0.002(3) -0.010(4)
O3 0.028(3) 0.033(3) 0.061(4) -0.018(3) 0.015(3) -0.006(2)
O4 0.040(3) 0.034(3) 0.032(3) 0.001(2) -0.003(2) -0.016(2)
C1 0.034(4) 0.028(4) 0.038(4) 0.006(3) -0.009(3) 0.002(3)
C2A 0.040(3) 0.052(3) 0.031(3) -0.014(3) 0.013(3) -0.001(3)
C3A 0.041(3) 0.054(3) 0.033(3) -0.015(3) 0.013(3) 0.000(3)
C4A 0.045(3) 0.058(3) 0.033(3) -0.013(3) 0.013(3) 0.004(2)
C5A 0.044(3) 0.057(3) 0.034(3) -0.016(3) 0.013(3) 0.000(3)
C6A 0.044(3) 0.058(3) 0.035(3) -0.018(3) 0.014(3) -0.003(3)
C7A 0.042(3) 0.055(3) 0.034(3) -0.015(3) 0.013(3) -0.002(3)
Br1A 0.0647(13) 0.0790(14) 0.0310(10) 0.0055(9) 0.0163(8) 0.0276(11)
C2B 0.040(3) 0.053(3) 0.032(3) -0.014(3) 0.013(3) -0.001(3)
C3B 0.042(3) 0.055(3) 0.033(3) -0.016(3) 0.014(3) -0.003(3)
C4B 0.044(3) 0.058(3) 0.035(3) -0.018(3) 0.014(3) -0.004(3)
C5B 0.044(3) 0.057(3) 0.033(3) -0.016(3) 0.014(3) -0.001(3)
C6B 0.043(3) 0.056(3) 0.033(3) -0.015(3) 0.014(3) 0.000(3)
C7B 0.041(3) 0.054(3) 0.032(3) -0.014(3) 0.013(3) 0.000(3)
Br1B 0.072(3) 0.106(3) 0.063(2) -0.053(2) 0.0363(19) -0.057(2)
C2C 0.041(3) 0.054(3) 0.032(3) -0.014(3) 0.013(3) -0.001(3)
C3C 0.042(3) 0.055(3) 0.033(3) -0.016(3) 0.014(3) -0.002(3)
C4C 0.044(3) 0.058(3) 0.035(3) -0.018(3) 0.014(3) -0.004(3)
C5C 0.043(3) 0.057(3) 0.033(3) -0.016(3) 0.014(3) -0.001(3)
C6C 0.043(3) 0.056(3) 0.033(3) -0.015(3) 0.014(3) 0.000(3)
C7C 0.042(3) 0.054(3) 0.032(3) -0.014(3) 0.013(3) 0.000(3)
Br1C 0.045(3) 0.070(3) 0.038(2) -0.022(2) 0.0130(19) -0.018(2)
O5 0.030(3) 0.034(3) 0.030(3) -0.009(2) 0.011(2) -0.010(2)
O6 0.035(3) 0.035(3) 0.038(3) -0.006(2) 0.020(2) -0.010(2)
C8 0.027(4) 0.027(4) 0.031(4) -0.005(3) 0.012(3) -0.005(3)
C9 0.034(4) 0.023(3) 0.025(3) -0.001(3) 0.010(3) -0.005(3)
C10 0.030(4) 0.046(5) 0.023(4) -0.014(3) 0.009(3) -0.014(3)
C11 0.038(4) 0.049(5) 0.028(4) -0.005(4) 0.011(3) -0.020(4)
C12 0.049(5) 0.029(4) 0.023(4) -0.003(3) 0.008(3) -0.013(3)
C13 0.047(5) 0.031(4) 0.022(4) -0.004(3) 0.012(3) -0.002(3)
C14 0.035(4) 0.029(4) 0.023(3) 0.002(3) 0.016(3) -0.001(3)
Br2 0.0453(5) 0.1062(9) 0.0378(5) -0.0151(5) 0.0183(4) -0.0433(6)
O7 0.042(3) 0.057(4) 0.052(4) -0.006(3) 0.021(3) -0.024(3)
O8 0.034(3) 0.046(4) 0.045(3) 0.000(3) 0.003(3) -0.018(3)
C15 0.031(4) 0.049(5) 0.046(5) 0.008(4) 0.009(4) -0.010(4)
C16A 0.035(3) 0.045(4) 0.053(3) 0.001(3) 0.009(3) -0.003(3)
C17A 0.036(3) 0.047(3) 0.051(3) 0.000(3) 0.012(2) -0.001(3)
C18A 0.039(3) 0.048(3) 0.052(3) 0.000(3) 0.013(2) -0.001(3)
C19A 0.038(3) 0.050(3) 0.053(3) 0.002(3) 0.012(3) -0.002(3)
C20A 0.037(3) 0.049(3) 0.053(3) 0.002(3) 0.010(3) -0.004(3)
C21A 0.036(3) 0.046(3) 0.052(3) 0.002(3) 0.009(3) -0.002(3)
Br3A 0.0522(8) 0.0480(8) 0.0579(9) -0.0063(6) 0.0298(7) -0.0080(6)
C16B 0.036(4) 0.047(4) 0.053(3) 0.001(3) 0.010(3) -0.003(3)
C17B 0.040(3) 0.049(4) 0.054(3) 0.000(3) 0.009(3) -0.003(3)
C18B 0.045(3) 0.057(3) 0.054(3) 0.000(3) 0.012(2) -0.004(3)
C19B 0.040(3) 0.051(4) 0.054(3) 0.003(3) 0.012(3) -0.003(3)
C20B 0.038(4) 0.049(4) 0.054(3) 0.003(3) 0.010(3) -0.003(3)
C21B 0.036(4) 0.047(4) 0.053(3) 0.002(3) 0.009(3) -0.003(3)
Br3B 0.081(3) 0.099(3) 0.056(2) -0.002(2) 0.0172(18) -0.014(2)

loop_
_atom_type_symbol
_atom_type_description
_atom_type_scat_dispersion_real
_atom_type_scat_dispersion_imag
_atom_type_scat_source
C C 0.0033 0.0016 'International Tables Vol C Tables 4.2.6.8 and 6.1.1.4'
H H 0.0000 0.0000 'International Tables Vol C Tables 4.2.6.8 and 6.1.1.4'
N N 0.0061 0.0033 'International Tables Vol C Tables 4.2.6.8 and 6.1.1.4'
O O 0.0106 0.0060 'International Tables Vol C Tables 4.2.6.8 and 6.1.1.4'
Br Br -0.2901 2.4595 'International Tables Vol C Tables 4.2.6.8 and 6.1.1.4'
Ag Ag -0.8971 1.1015 'International Tables Vol C Tables 4.2.6.8 and 6.1.1.4'
U U -9.6767 9.6646 'International Tables Vol C Tables 4.2.6.8 and 6.1.1.4'

loop_
_geom_angle_atom_site_label_1
_geom_angle_atom_site_label_2
_geom_angle_atom_site_label_3
_geom_angle
_geom_angle_site_symmetry_1
_geom_angle_site_symmetry_3
_geom_angle_publ_flag
O2 U1 O1 179.1(3) . . ?
O2 U1 O5 91.7(2) . . ?
O1 U1 O5 89.2(2) . . ?
O2 U1 O3 91.9(3) . . ?
O1 U1 O3 88.4(2) . . ?
O5 U1 O3 67.98(17) . . ?
O2 U1 O4 88.2(2) . . ?
O1 U1 O4 91.2(2) . . ?
O5 U1 O4 120.63(18) . . ?
O3 U1 O4 52.69(18) . . ?
O2 U1 O7 90.3(3) . . ?
O1 U1 O7 89.3(3) . . ?
O5 U1 O7 119.79(18) . . ?
O3 U1 O7 171.87(19) . . ?
O4 U1 O7 119.58(19) . . ?
O2 U1 O6 86.7(2) . . ?
O1 U1 O6 93.9(2) . . ?
O5 U1 O6 52.89(16) . . ?
O3 U1 O6 120.76(17) . . ?
O4 U1 O6 171.59(18) . . ?
O7 U1 O6 67.19(18) . . ?
O2 U1 O8 91.0(2) . . ?
O1 U1 O8 88.1(2) . . ?
O5 U1 O8 171.43(19) . . ?
O3 U1 O8 120.1(2) . . ?
O4 U1 O8 67.6(2) . . ?
O7 U1 O8 52.0(2) . . ?
O6 U1 O8 119.19(19) . . ?
N2 Ag1 N4 133.1(2) . 4_565 ?
N2 Ag1 N3 139.8(2) . 4_565 ?
N4 Ag1 N3 71.5(2) 4_565 4_565 ?
N2 Ag1 N1 71.4(2) . . ?
N4 Ag1 N1 142.1(2) 4_565 . ?
N3 Ag1 N1 109.6(2) 4_565 . ?
C25 N1 C22 117.3(7) . . ?
C25 N1 Ag1 113.8(5) . . ?
C22 N1 Ag1 127.2(5) . . ?
C26 N2 C29 116.5(6) . . ?
C26 N2 Ag1 117.6(5) . . ?
C29 N2 Ag1 124.9(5) . . ?
C25 N3 C24 117.2(7) . . ?
C25 N3 Ag1 115.6(5) . 4_566 ?
C24 N3 Ag1 126.9(5) . 4_566 ?
C27 N4 C26 117.9(7) . . ?
C27 N4 Ag1 124.1(5) . 4_566 ?
C26 N4 Ag1 117.1(5) . 4_566 ?
N1 C22 C23 123.1(8) . . ?
N1 C22 H1A 118.5 . . ?
C23 C22 H1A 118.5 . . ?
C22 C23 C24 115.9(8) . . ?
C22 C23 H2A 122.1 . . ?
C24 C23 H2A 122.1 . . ?
N3 C24 C23 121.7(7) . . ?
N3 C24 H3A 119.1 . . ?
C23 C24 H3A 119.1 . . ?
N1 C25 N3 124.8(7) . . ?
N1 C25 C26 117.9(6) . . ?
N3 C25 C26 117.3(6) . . ?
N2 C26 N4 125.0(7) . . ?
N2 C26 C25 117.3(6) . . ?
N4 C26 C25 117.7(6) . . ?
N4 C27 C28 121.2(7) . . ?
N4 C27 H6A 119.4 . . ?
C28 C27 H6A 119.4 . . ?
C29 C28 C27 116.7(8) . . ?
C29 C28 H7A 121.7 . . ?
C27 C28 H7A 121.7 . . ?
N2 C29 C28 122.7(8) . . ?
N2 C29 H8A 118.6 . . ?
C28 C29 H8A 118.6 . . ?
C1 O3 U1 94.1(5) . . ?
C1 O4 U1 93.1(5) . . ?
O3 C1 O4 119.8(8) . . ?
O3 C1 C2B 121.6(11) . . ?
O4 C1 C2B 118.6(10) . . ?
O3 C1 C2C 124.6(14) . . ?
O4 C1 C2C 114.4(12) . . ?
O3 C1 C2A 118.4(7) . . ?
O4 C1 C2A 121.8(7) . . ?
O3 C1 U1 59.6(4) . . ?
O4 C1 U1 60.4(4) . . ?
C2B C1 U1 175.3(14) . . ?
C2C C1 U1 163.7(13) . . ?
C2A C1 U1 174.9(7) . . ?
C3A C2A C7A 120.0 . . ?
C3A C2A C1 120.9(6) . . ?
C7A C2A C1 118.8(6) . . ?
C4A C3A C2A 120.0 . . ?
C4A C3A H3AA 120.0 . . ?
C2A C3A H3AA 120.0 . . ?
C3A C4A C5A 120.0 . . ?
C3A C4A Br1A 120.3(3) . . ?
C5A C4A Br1A 119.5(3) . . ?
C6A C5A C4A 120.0 . . ?
C6A C5A H5AA 120.0 . . ?
C4A C5A H5AA 120.0 . . ?
C5A C6A C7A 120.0 . . ?
C5A C6A H6AA 120.0 . . ?
C7A C6A H6AA 120.0 . . ?
C6A C7A C2A 120.0 . . ?
C6A C7A H7AA 120.0 . . ?
C2A C7A H7AA 120.0 . . ?
Br1A Br1A C4A 123.3(5) 3_765 . ?
C1 C2B C3B 121.2(12) . . ?
C1 C2B C7B 118.7(12) . . ?
C3B C2B C7B 120.0 . . ?
C4B C3B C2B 120.0 . . ?
C4B C3B H3AB 120.0 . . ?
C2B C3B H3AB 120.0 . . ?
C3B C4B C5B 120.0 . . ?
C3B C4B Br1B 119.9(4) . . ?
C5B C4B Br1B 119.0(4) . . ?
C6B C5B C4B 120.0 . . ?
C6B C5B H5AB 120.0 . . ?
C4B C5B H5AB 120.0 . . ?
C5B C6B C7B 120.0 . . ?
C5B C6B H6AB 120.0 . . ?
C7B C6B H6AB 120.0 . . ?
C6B C7B C2B 120.0 . . ?
C6B C7B H7AB 120.0 . . ?
C2B C7B H7AB 120.0 . . ?
C1 C2C C3C 123.2(13) . . ?
C1 C2C C7C 116.7(13) . . ?
C3C C2C C7C 120.0 . . ?
C4C C3C C2C 120.0 . . ?
C4C C3C H3AC 120.0 . . ?
C2C C3C H3AC 120.0 . . ?
C5C C4C C3C 120.0 . . ?
C5C C4C Br1C 119.5(3) . . ?
C3C C4C Br1C 120.3(3) . . ?
C4C C5C C6C 120.0 . . ?
C4C C5C H5AC 120.0 . . ?
C6C C5C H5AC 120.0 . . ?
C7C C6C C5C 120.0 . . ?
C7C C6C H6AC 120.0 . . ?
C5C C6C H6AC 120.0 . . ?
C6C C7C C2C 120.0 . . ?
C6C C7C H7AC 120.0 . . ?
C2C C7C H7AC 120.0 . . ?
C8 O5 U1 94.7(4) . . ?
C8 O6 U1 92.7(4) . . ?
O6 C8 O5 119.2(6) . . ?
O6 C8 C9 121.1(6) . . ?
O5 C8 C9 119.7(6) . . ?
O6 C8 U1 60.8(4) . . ?
O5 C8 U1 58.8(4) . . ?
C9 C8 U1 173.4(5) . . ?
C10 C9 C14 119.8(3) . . ?
C10 C9 C8 119.1(4) . . ?
C14 C9 C8 121.0(4) . . ?
C11 C10 C9 119.8(3) . . ?
C11 C10 H3BA 120.1 . . ?
C9 C10 H3BA 120.1 . . ?
C10 C11 C12 120.5(2) . . ?
C10 C11 Br2 120.0(3) . . ?
C12 C11 Br2 119.5(3) . . ?
C11 C12 C13 119.6(3) . . ?
C11 C12 H5BA 120.2 . . ?
C13 C12 H5BA 120.2 . . ?
C14 C13 C12 120.0(3) . . ?
C14 C13 H6BA 120.0 . . ?
C12 C13 H6BA 120.0 . . ?
C13 C14 C9 120.2(3) . . ?
C13 C14 H7BA 119.9 . . ?
C9 C14 H7BA 119.9 . . ?
C15 O7 U1 94.4(5) . . ?
C15 O8 U1 93.8(5) . . ?
O7 C15 O8 119.8(7) . . ?
O7 C15 C16B 123.5(11) . . ?
O8 C15 C16B 115.4(11) . . ?
O7 C15 C16A 117.4(8) . . ?
O8 C15 C16A 122.8(8) . . ?
O7 C15 U1 59.7(4) . . ?
O8 C15 U1 60.1(4) . . ?
C16B C15 U1 168.5(13) . . ?
C16A C15 U1 176.5(7) . . ?
C17A C16A C21A 120.0 . . ?
C17A C16A C15 121.5(6) . . ?
C21A C16A C15 118.4(6) . . ?
C16A C17A C18A 120.0 . . ?
C16A C17A H3CA 120.0 . . ?
C18A C17A H3CA 120.0 . . ?
C17A C18A C19A 120.0 . . ?
C17A C18A Br3A 120.5(3) . . ?
C19A C18A Br3A 119.5(3) . . ?
C18A C19A C20A 120.0 . . ?
C18A C19A H5CA 120.0 . . ?
C20A C19A H5CA 120.0 . . ?
C21A C20A C19A 120.0 . . ?
C21A C20A H6CA 120.0 . . ?
C19A C20A H6CA 120.0 . . ?
C20A C21A C16A 120.0 . . ?
C20A C21A H7CA 120.0 . . ?
C16A C21A H7CA 120.0 . . ?
C17B C16B C21B 120.0 . . ?
C17B C16B C15 117.1(11) . . ?
C21B C16B C15 122.3(11) . . ?
C18B C17B C16B 120.0 . . ?
C18B C17B Br3B 43.9(9) . 3_667 ?
C16B C17B Br3B 110.6(10) . 3_667 ?
C18B C17B H3CB 120.0 . . ?
C16B C17B H3CB 120.0 . . ?
Br3B C17B H3CB 111.7 3_667 . ?
Br3B C18B C17B 84.2(10) 3_667 . ?
Br3B C18B C19B 92.1(11) 3_667 . ?
C17B C18B C19B 120.0 . . ?
Br3B C18B Br3B 90.6(10) 3_667 . ?
C17B C18B Br3B 120.4(3) . . ?
C19B C18B Br3B 119.5(3) . . ?
C20B C19B C18B 120.0 . . ?
C20B C19B Br3B 109.1(9) . 3_667 ?
C18B C19B Br3B 40.4(9) . 3_667 ?
C20B C19B H5CB 120.0 . . ?
C18B C19B H5CB 120.0 . . ?
Br3B C19B H5CB 115.7 3_667 . ?
C19B C20B C21B 120.0 . . ?
C19B C20B H6CB 120.0 . . ?
C21B C20B H6CB 120.0 . . ?
C20B C21B C16B 120.0 . . ?
C20B C21B H7CB 120.0 . . ?
C16B C21B H7CB 120.0 . . ?
C18B Br3B C18B 89.4(8) 3_667 . ?
C17B Br3B C18B 113.1(11) 3_667 . ?
C18B Br3B Br3B 56.5(11) 3_667 3_667 ?
C17B Br3B Br3B 89.6(18) 3_667 3_667 ?
C18B Br3B Br3B 32.9(8) . 3_667 ?
C19B Br3B Br3B 86.0(17) 3_667 3_667 ?

loop_
_geom_bond_atom_site_label_1
_geom_bond_atom_site_label_2
_geom_bond_distance
_geom_bond_site_symmetry_2
_geom_bond_publ_flag
U1 O2 1.753(6) . ?
U1 O1 1.765(6) . ?
U1 O5 2.440(5) . ?
U1 O3 2.447(6) . ?
U1 O4 2.464(5) . ?
U1 O7 2.476(6) . ?
U1 O6 2.486(5) . ?
U1 O8 2.486(5) . ?
Ag1 N2 2.288(6) . ?
Ag1 N4 2.311(6) 4_565 ?
Ag1 N3 2.366(6) 4_565 ?
Ag1 N1 2.384(6) . ?
N1 C25 1.325(9) . ?
N1 C22 1.340(10) . ?
N2 C26 1.325(9) . ?
N2 C29 1.330(10) . ?
N3 C25 1.331(9) . ?
N3 C24 1.344(10) . ?
N4 C27 1.329(10) . ?
N4 C26 1.330(9) . ?
C22 C23 1.357(12) . ?
C22 H1A 0.9500 . ?
C23 C24 1.400(12) . ?
C23 H2A 0.9500 . ?
C24 H3A 0.9500 . ?
C25 C26 1.501(10) . ?
C27 C28 1.375(13) . ?
C27 H6A 0.9500 . ?
C28 C29 1.374(12) . ?
C28 H7A 0.9500 . ?
C29 H8A 0.9500 . ?
O3 C1 1.257(9) . ?
O4 C1 1.262(10) . ?
C1 C2B 1.355(17) . ?
C1 C2C 1.369(19) . ?
C1 C2A 1.610(11) . ?
C2A C3A 1.3900 . ?
C2A C7A 1.3900 . ?
C3A C4A 1.3900 . ?
C3A H3AA 0.9500 . ?
C4A C5A 1.3900 . ?
C4A Br1A 1.881(4) . ?
C5A C6A 1.3900 . ?
C5A H5AA 0.9500 . ?
C6A C7A 1.3900 . ?
C6A H6AA 0.9500 . ?
C7A H7AA 0.9500 . ?
Br1A Br1A 1.550(4) 3_765 ?
C2B C3B 1.3900 . ?
C2B C7B 1.3900 . ?
C3B C4B 1.3900 . ?
C3B H3AB 0.9500 . ?
C4B C5B 1.3900 . ?
C4B Br1B 1.882(4) . ?
C5B C6B 1.3900 . ?
C5B H5AB 0.9500 . ?
C6B C7B 1.3900 . ?
C6B H6AB 0.9500 . ?
C7B H7AB 0.9500 . ?
C2C C3C 1.3900 . ?
C2C C7C 1.3900 . ?
C3C C4C 1.3900 . ?
C3C H3AC 0.9500 . ?
C4C C5C 1.3900 . ?
C4C Br1C 1.881(4) . ?
C5C C6C 1.3900 . ?
C5C H5AC 0.9500 . ?
C6C C7C 1.3900 . ?
C6C H6AC 0.9500 . ?
C7C H7AC 0.9500 . ?
O5 C8 1.273(9) . ?
O6 C8 1.271(8) . ?
C8 C9 1.480(8) . ?
C9 C10 1.389(2) . ?
C9 C14 1.391(2) . ?
C10 C11 1.389(2) . ?
C10 H3BA 0.9500 . ?
C11 C12 1.390(2) . ?
C11 Br2 1.881(3) . ?
C12 C13 1.390(2) . ?
C12 H5BA 0.9500 . ?
C13 C14 1.390(2) . ?
C13 H6BA 0.9500 . ?
C14 H7BA 0.9500 . ?
O7 C15 1.255(11) . ?
O8 C15 1.261(11) . ?
C15 C16B 1.396(19) . ?
C15 C16A 1.551(10) . ?
C16A C17A 1.3900 . ?
C16A C21A 1.3900 . ?
C17A C18A 1.3900 . ?
C17A H3CA 0.9500 . ?
C18A C19A 1.3900 . ?
C18A Br3A 1.880(3) . ?
C19A C20A 1.3900 . ?
C19A H5CA 0.9500 . ?
C20A C21A 1.3900 . ?
C20A H6CA 0.9500 . ?
C21A H7CA 0.9500 . ?
C16B C17B 1.3900 . ?
C16B C21B 1.3900 . ?
C17B C18B 1.3900 . ?
C17B Br3B 1.757(19) 3_667 ?
C17B H3CB 0.9500 . ?
C18B Br3B 1.22(3) 3_667 ?
C18B C19B 1.3900 . ?
C18B Br3B 1.881(4) . ?
C19B C20B 1.3900 . ?
C19B Br3B 1.885(19) 3_667 ?
C19B H5CB 0.9500 . ?
C20B C21B 1.3900 . ?
C20B H6CB 0.9500 . ?
C21B H7CB 0.9500 . ?
Br3B Br3B 2.255(9) 3_667 ?

loop_
_geom_torsion_atom_site_label_1
_geom_torsion_atom_site_label_2
_geom_torsion_atom_site_label_3
_geom_torsion_atom_site_label_4
_geom_torsion
_geom_torsion_site_symmetry_1
_geom_torsion_site_symmetry_2
_geom_torsion_site_symmetry_3
_geom_torsion_site_symmetry_4
_geom_torsion_publ_flag
C25 N1 C22 C23 -1.4(13) . . . . ?
Ag1 N1 C22 C23 162.5(7) . . . . ?
N1 C22 C23 C24 1.7(14) . . . . ?
C25 N3 C24 C23 -1.2(11) . . . . ?
Ag1 N3 C24 C23 -175.0(6) 4_566 . . . ?
C22 C23 C24 N3 -0.3(13) . . . . ?
C22 N1 C25 N3 -0.3(12) . . . . ?
Ag1 N1 C25 N3 -166.3(6) . . . . ?
C22 N1 C25 C26 179.2(7) . . . . ?
Ag1 N1 C25 C26 13.2(8) . . . . ?
C24 N3 C25 N1 1.5(11) . . . . ?
Ag1 N3 C25 N1 176.0(6) 4_566 . . . ?
C24 N3 C25 C26 -177.9(6) . . . . ?
Ag1 N3 C25 C26 -3.5(8) 4_566 . . . ?
C29 N2 C26 N4 1.5(11) . . . . ?
Ag1 N2 C26 N4 170.8(6) . . . . ?
C29 N2 C26 C25 -177.3(7) . . . . ?
Ag1 N2 C26 C25 -7.9(8) . . . . ?
C27 N4 C26 N2 -0.1(11) . . . . ?
Ag1 N4 C26 N2 -170.0(6) 4_566 . . . ?
C27 N4 C26 C25 178.6(7) . . . . ?
Ag1 N4 C26 C25 8.7(8) 4_566 . . . ?
N1 C25 C26 N2 -4.1(10) . . . . ?
N3 C25 C26 N2 175.4(6) . . . . ?
N1 C25 C26 N4 177.0(7) . . . . ?
N3 C25 C26 N4 -3.4(10) . . . . ?
C26 N4 C27 C28 -1.3(12) . . . . ?
Ag1 N4 C27 C28 167.8(6) 4_566 . . . ?
N4 C27 C28 C29 1.4(13) . . . . ?
C26 N2 C29 C28 -1.4(12) . . . . ?
Ag1 N2 C29 C28 -169.9(7) . . . . ?
C27 C28 C29 N2 0.1(14) . . . . ?
U1 O3 C1 O4 -5.5(8) . . . . ?
U1 O3 C1 C2B 174.7(17) . . . . ?
U1 O3 C1 C2C 161.4(17) . . . . ?
U1 O3 C1 C2A 174.6(8) . . . . ?
U1 O4 C1 O3 5.5(8) . . . . ?
U1 O4 C1 C2B -174.7(17) . . . . ?
U1 O4 C1 C2C -162.7(17) . . . . ?
U1 O4 C1 C2A -174.6(9) . . . . ?
O3 C1 C2A C3A -8.6(13) . . . . ?
O4 C1 C2A C3A 171.5(8) . . . . ?
O3 C1 C2A C7A 177.8(8) . . . . ?
O4 C1 C2A C7A -2.1(14) . . . . ?
C7A C2A C3A C4A 0.0 . . . . ?
C1 C2A C3A C4A -173.6(13) . . . . ?
C2A C3A C4A C5A 0.0 . . . . ?
C2A C3A C4A Br1A 174.3(12) . . . . ?
C3A C4A C5A C6A 0.0 . . . . ?
Br1A C4A C5A C6A -174.3(12) . . . . ?
C4A C5A C6A C7A 0.0 . . . . ?
C5A C6A C7A C2A 0.0 . . . . ?
C3A C2A C7A C6A 0.0 . . . . ?
C1 C2A C7A C6A 173.7(13) . . . . ?
C3A C4A Br1A Br1A -126.9(7) . . . 3_765 ?
C5A C4A Br1A Br1A 47.4(11) . . . 3_765 ?
O3 C1 C2B C3B -172.1(12) . . . . ?
O4 C1 C2B C3B 8(3) . . . . ?
O3 C1 C2B C7B 3(2) . . . . ?
O4 C1 C2B C7B -176.4(12) . . . . ?
C1 C2B C3B C4B 175(3) . . . . ?
C7B C2B C3B C4B 0.0 . . . . ?
C2B C3B C4B C5B 0.0 . . . . ?
C2B C3B C4B Br1B -168.0(18) . . . . ?
C3B C4B C5B C6B 0.0 . . . . ?
Br1B C4B C5B C6B 168.1(18) . . . . ?
C4B C5B C6B C7B 0.0 . . . . ?
C5B C6B C7B C2B 0.0 . . . . ?
C1 C2B C7B C6B -176(3) . . . . ?
C3B C2B C7B C6B 0.0 . . . . ?
O3 C1 C2C C3C -148.2(17) . . . . ?
O4 C1 C2C C3C 19(3) . . . . ?
U1 C1 C2C C3C -48(7) . . . . ?
O3 C1 C2C C7C 35(3) . . . . ?
O4 C1 C2C C7C -157.6(15) . . . . ?
U1 C1 C2C C7C 135(4) . . . . ?
C1 C2C C3C C4C -177(3) . . . . ?
C7C C2C C3C C4C 0.0 . . . . ?
C2C C3C C4C C5C 0.0 . . . . ?
C2C C3C C4C Br1C -176(3) . . . . ?
C3C C4C C5C C6C 0.0 . . . . ?
Br1C C4C C5C C6C 176(3) . . . . ?
C4C C5C C6C C7C 0.0 . . . . ?
C5C C6C C7C C2C 0.0 . . . . ?
C1 C2C C7C C6C 177(3) . . . . ?
C3C C2C C7C C6C 0.0 . . . . ?
U1 O6 C8 O5 7.0(7) . . . . ?
U1 O6 C8 C9 -172.6(6) . . . . ?
U1 O5 C8 O6 -7.2(8) . . . . ?
U1 O5 C8 C9 172.5(6) . . . . ?
O6 C8 C9 C10 -177.3(7) . . . . ?
O5 C8 C9 C10 3.1(11) . . . . ?
O6 C8 C9 C14 5.1(12) . . . . ?
O5 C8 C9 C14 -174.5(7) . . . . ?
C14 C9 C10 C11 1.4(12) . . . . ?
C8 C9 C10 C11 -176.3(8) . . . . ?
C9 C10 C11 C12 -1.2(14) . . . . ?
C9 C10 C11 Br2 178.6(6) . . . . ?
C10 C11 C12 C13 -0.1(13) . . . . ?
Br2 C11 C12 C13 -179.9(6) . . . . ?
C11 C12 C13 C14 1.1(12) . . . . ?
C12 C13 C14 C9 -0.9(12) . . . . ?
C10 C9 C14 C13 -0.4(12) . . . . ?
C8 C9 C14 C13 177.2(7) . . . . ?
U1 O7 C15 O8 0.6(9) . . . . ?
U1 O7 C15 C16B 166.9(15) . . . . ?
U1 O7 C15 C16A -177.8(7) . . . . ?
U1 O8 C15 O7 -0.6(9) . . . . ?
U1 O8 C15 C16B -168.0(13) . . . . ?
U1 O8 C15 C16A 177.7(8) . . . . ?
O7 C15 C16A C17A -12.4(13) . . . . ?
O8 C15 C16A C17A 169.2(8) . . . . ?
O7 C15 C16A C21A 170.3(7) . . . . ?
O8 C15 C16A C21A -8.0(12) . . . . ?
C21A C16A C17A C18A 0.0 . . . . ?
C15 C16A C17A C18A -177.2(9) . . . . ?
C16A C17A C18A C19A 0.0 . . . . ?
C16A C17A C18A Br3A -179.1(8) . . . . ?
C17A C18A C19A C20A 0.0 . . . . ?
Br3A C18A C19A C20A 179.1(8) . . . . ?
C18A C19A C20A C21A 0.0 . . . . ?
C19A C20A C21A C16A 0.0 . . . . ?
C17A C16A C21A C20A 0.0 . . . . ?
C15 C16A C21A C20A 177.3(9) . . . . ?
O7 C15 C16B C17B -16(2) . . . . ?
O8 C15 C16B C17B 150.8(14) . . . . ?
U1 C15 C16B C17B 86(5) . . . . ?
O7 C15 C16B C21B 155.1(13) . . . . ?
O8 C15 C16B C21B -38.1(18) . . . . ?
U1 C15 C16B C21B -103(5) . . . . ?
C21B C16B C17B C18B 0.0 . . . . ?
C15 C16B C17B C18B 171(2) . . . . ?
C21B C16B C17B Br3B 47.7(8) . . . 3_667 ?
C15 C16B C17B Br3B -140.9(19) . . . 3_667 ?
C16B C17B C18B Br3B 89.1(12) . . . 3_667 ?
C16B C17B C18B C19B 0.0 . . . . ?
Br3B C17B C18B C19B -89.1(12) 3_667 . . . ?
C16B C17B C18B Br3B 176(2) . . . . ?
Br3B C17B C18B Br3B 87.3(13) 3_667 . . . ?
Br3B C18B C19B C20B -84.5(10) 3_667 . . . ?
C17B C18B C19B C20B 0.0 . . . . ?
Br3B C18B C19B C20B -176(2) . . . . ?
C17B C18B C19B Br3B 84.5(10) . . . 3_667 ?
Br3B C18B C19B Br3B -91.9(14) . . . 3_667 ?
C18B C19B C20B C21B 0.0 . . . . ?
Br3B C19B C20B C21B -43.1(8) 3_667 . . . ?
C19B C20B C21B C16B 0.0 . . . . ?
C17B C16B C21B C20B 0.0 . . . . ?
C15 C16B C21B C20B -171(2) . . . . ?
Br3B C18B Br3B C18B 0.0(10) 3_667 . . 3_667 ?
C17B C18B Br3B C18B -83.7(18) . . . 3_667 ?
C19B C18B Br3B C18B 93(2) . . . 3_667 ?
Br3B C18B Br3B C17B -47.5(18) 3_667 . . 3_667 ?
C17B C18B Br3B C17B -131(3) . . . 3_667 ?
C19B C18B Br3B C17B 45.3(17) . . . 3_667 ?
Br3B C18B Br3B C19B 43.3(19) 3_667 . . 3_667 ?
C17B C18B Br3B C19B -40.4(18) . . . 3_667 ?
C19B C18B Br3B C19B 136(3) . . . 3_667 ?
C17B C18B Br3B Br3B -83.7(13) . . . 3_667 ?
C19B C18B Br3B Br3B 92.8(15) . . . 3_667 ?
